data_7212148
loop_
_publ_author_name
'Krieger, Brenna M.'
'Lee, Heather Y.'
'Emge, Thomas J.'
'Wishart, James F.'
'Castner, Jr, Edward W'

_publ_section_title
;
 Ionic liquids and solids with paramagnetic anions.
;
_journal_issue 31
_journal_name_full 'Physical chemistry chemical physics : PCCP'
_journal_page_first 8919
_journal_page_last 8925
_journal_paper_doi 10.1039/b920652n
_journal_volume 12
_journal_year 2010
_chemical_formula_moiety '(C13 H30 N)+, (Cl4 Fe)-'
_chemical_formula_sum 'C13 H30 Cl4 Fe N'
_chemical_formula_weight 398.03
_chemical_name_systematic
;
?
;
_space_group_IT_number 29
_symmetry_cell_setting orthorhombic
_symmetry_space_group_name_Hall 'P 2c -2ac'
_symmetry_space_group_name_H-M 'P c a 21'
_atom_sites_solution_hydrogens geom
_atom_sites_solution_primary direct
_atom_sites_solution_secondary difmap
_audit_creation_method SHELXL-97
_cell_angle_alpha 90.00
_cell_angle_beta 90.00
_cell_angle_gamma 90.00
_cell_formula_units_Z 8
_cell_length_a 15.366(2)
_cell_length_b 14.861(2)
_cell_length_c 17.361(3)
_cell_measurement_reflns_used 9367
_cell_measurement_temperature 100(2)
_cell_measurement_theta_max 31.27
_cell_measurement_theta_min 2.24
_cell_volume 3964.5(10)
_computing_cell_refinement 'Bruker SAINT'
_computing_data_collection 'Bruker APEX2'
_computing_data_reduction 'Bruker SAINT'
_computing_molecular_graphics 'Bruker SHELXTL'
_computing_publication_material 'Bruker SHELXTL'
_computing_structure_refinement 'SHELXL-97 (Sheldrick, 2008)'
_computing_structure_solution 'SHELXS-97 (Sheldrick, 2008)'
_diffrn_ambient_temperature 100(2)
_diffrn_measured_fraction_theta_full 1.000
_diffrn_measured_fraction_theta_max 1.000
_diffrn_measurement_device_type 'Bruker APEX-II CCD'
_diffrn_measurement_method '\f and \w scans'
_diffrn_radiation_monochromator graphite
_diffrn_radiation_source 'fine-focus sealed tube'
_diffrn_radiation_type MoK\a
_diffrn_radiation_wavelength 0.71073
_diffrn_reflns_av_R_equivalents 0.0436
_diffrn_reflns_av_sigmaI/netI 0.0409
_diffrn_reflns_limit_h_max 21
_diffrn_reflns_limit_h_min -21
_diffrn_reflns_limit_k_max 21
_diffrn_reflns_limit_k_min -21
_diffrn_reflns_limit_l_max 23
_diffrn_reflns_limit_l_min -24
_diffrn_reflns_number 45172
_diffrn_reflns_theta_full 30.51
_diffrn_reflns_theta_max 30.51
_diffrn_reflns_theta_min 1.91
_exptl_absorpt_coefficient_mu 1.289
_exptl_absorpt_correction_T_max 0.9039
_exptl_absorpt_correction_T_min 0.7387
_exptl_absorpt_correction_type multi-scan
_exptl_absorpt_process_details 'Bruker SAINT (SADABS)'
_exptl_crystal_colour yellow
_exptl_crystal_density_diffrn 1.334
_exptl_crystal_density_method 'not measured'
_exptl_crystal_description lathe
_exptl_crystal_F_000 1672
_exptl_crystal_size_max 0.25
_exptl_crystal_size_mid 0.12
_exptl_crystal_size_min 0.08
_refine_diff_density_max 0.769
_refine_diff_density_min -0.289
_refine_diff_density_rms 0.082
_refine_ls_abs_structure_details 'Flack H D (1983), Acta Cryst. A39, 876-881'
_refine_ls_abs_structure_Flack 0.624(11)
_refine_ls_extinction_method none
_refine_ls_goodness_of_fit_ref 1.002
_refine_ls_hydrogen_treatment constr
_refine_ls_matrix_type full
_refine_ls_number_parameters 352
_refine_ls_number_reflns 11939
_refine_ls_number_restraints 229
_refine_ls_restrained_S_all 0.992
_refine_ls_R_factor_all 0.0488
_refine_ls_R_factor_gt 0.0393
_refine_ls_shift/su_max 0.001
_refine_ls_shift/su_mean 0.000
_refine_ls_structure_factor_coef Fsqd
_refine_ls_weighting_details 'calc w=1/[\s^2^(Fo^2^)+(0.0500P)^2^+0.2000P] where P=(Fo^2^+2Fc^2^)/3'
_refine_ls_weighting_scheme calc
_refine_ls_wR_factor_gt 0.0854
_refine_ls_wR_factor_ref 0.0896
_reflns_number_gt 10326
_reflns_number_total 11939
_reflns_threshold_expression >2sigma(I)
_cod_data_source_file b920652n.txt
_cod_data_source_block N1444
_cod_depositor_comments
;
The following automatic conversions were performed:

'_symmetry_cell_setting' value 'Orthorhombic' changed to
'orthorhombic' according to
/home/saulius/struct/CIF-dictionaries/cif_core.dic dictionary named
'cif_core.dic' version 2.4.2 from 2011-04-26.

Automatic conversion script
Id: cif_fix_values 1891 2012-01-12 08:04:46Z andrius 
;
_cod_original_cell_volume 3964.2(11)
_cod_original_sg_symbol_H-M Pca2(1)
_cod_database_code 7212148

loop_
_symmetry_equiv_pos_as_xyz
'x, y, z'
'-x, -y, z+1/2'
'x+1/2, -y, z'
'-x+1/2, y, z+1/2'

loop_
_atom_site_label
_atom_site_type_symbol
_atom_site_fract_x
_atom_site_fract_y
_atom_site_fract_z
_atom_site_U_iso_or_equiv
_atom_site_adp_type
_atom_site_occupancy
_atom_site_symmetry_multiplicity
_atom_site_calc_flag
_atom_site_refinement_flags
Fe1 Fe 0.14100(2) 0.80822(2) 0.553846(19) 0.02222(7) Uani 1 1 d U
Fe2 Fe 0.16356(2) 0.31655(2) 0.791818(19) 0.02361(8) Uani 1 1 d U
Cl1 Cl 0.15795(4) 0.89822(4) 0.65315(4) 0.03242(14) Uani 1 1 d U
Cl2 Cl 0.09534(5) 0.88437(5) 0.45400(4) 0.04129(17) Uani 1 1 d U
Cl3 Cl 0.04890(4) 0.70221(4) 0.58319(4) 0.03231(14) Uani 1 1 d U
Cl4 Cl 0.26733(4) 0.74606(5) 0.52992(4) 0.03407(14) Uani 1 1 d U
Cl5 Cl 0.10277(5) 0.36897(6) 0.89556(4) 0.04443(18) Uani 1 1 d U
Cl6 Cl 0.16736(4) 0.41948(5) 0.70156(4) 0.03469(14) Uani 1 1 d U
Cl7 Cl 0.08804(5) 0.20109(5) 0.75115(5) 0.03917(16) Uani 1 1 d U
Cl8 Cl 0.29741(4) 0.27167(5) 0.81172(4) 0.03561(15) Uani 1 1 d U
N1 N 0.19461(13) 0.66511(12) 0.26825(11) 0.0204(4) Uani 1 1 d U
N2 N 0.28876(12) 0.14881(12) 0.57083(11) 0.0208(4) Uani 1 1 d U
C1 C 0.16091(16) 0.75713(15) 0.25035(15) 0.0260(5) Uani 1 1 d U
H1A H 0.1825 0.7998 0.2889 0.039 Uiso 1 1 calc R
H1B H 0.0971 0.7564 0.2513 0.039 Uiso 1 1 calc R
H1C H 0.1810 0.7754 0.1991 0.039 Uiso 1 1 calc R
C2 C 0.16548(15) 0.59918(15) 0.20654(15) 0.0226(4) Uani 1 1 d U
H2A H 0.1856 0.6219 0.1560 0.027 Uiso 1 1 calc R
H2B H 0.1951 0.5410 0.2158 0.027 Uiso 1 1 calc R
C3 C 0.06864(16) 0.58173(18) 0.20127(17) 0.0309(5) Uani 1 1 d U
H3A H 0.0384 0.6366 0.1831 0.037 Uiso 1 1 calc R
H3B H 0.0455 0.5659 0.2527 0.037 Uiso 1 1 calc R
C4 C 0.05245(19) 0.5042(2) 0.14486(18) 0.0405(7) Uani 1 1 d U
H4A H 0.0848 0.4505 0.1628 0.049 Uiso 1 1 calc R
H4B H -0.0103 0.4890 0.1454 0.049 Uiso 1 1 calc R
C5 C 0.0792(2) 0.5247(3) 0.0637(2) 0.0565(9) Uani 1 1 d U
H5A H 0.0477 0.5780 0.0454 0.085 Uiso 1 1 calc R
H5B H 0.0653 0.4733 0.0306 0.085 Uiso 1 1 calc R
H5C H 0.1419 0.5363 0.0620 0.085 Uiso 1 1 calc R
C6 C 0.16138(16) 0.63957(15) 0.34738(14) 0.0223(4) Uani 1 1 d U
H6A H 0.0970 0.6428 0.3467 0.027 Uiso 1 1 calc R
H6B H 0.1823 0.6850 0.3848 0.027 Uiso 1 1 calc R
C7 C 0.18792(17) 0.54685(15) 0.37611(14) 0.0265(5) Uani 1 1 d U
H7A H 0.1712 0.5007 0.3377 0.032 Uiso 1 1 calc R
H7B H 0.2519 0.5445 0.3828 0.032 Uiso 1 1 calc R
C8 C 0.14351(18) 0.52712(16) 0.45243(15) 0.0291(5) Uani 1 1 d U
H8A H 0.0796 0.5294 0.4452 0.035 Uiso 1 1 calc R
H8B H 0.1596 0.5742 0.4901 0.035 Uiso 1 1 calc R
C9 C 0.16850(19) 0.43565(18) 0.48446(16) 0.0354(6) Uani 1 1 d U
H9A H 0.1535 0.3888 0.4470 0.053 Uiso 1 1 calc R
H9B H 0.1369 0.4249 0.5326 0.053 Uiso 1 1 calc R
H9C H 0.2313 0.4342 0.4944 0.053 Uiso 1 1 calc R
C10 C 0.29318(15) 0.66482(15) 0.26521(13) 0.0215(4) Uani 1 1 d U
H10A H 0.3134 0.6022 0.2729 0.026 Uiso 1 1 calc R
H10B H 0.3113 0.6834 0.2128 0.026 Uiso 1 1 calc R
C11 C 0.33956(17) 0.72416(18) 0.32267(16) 0.0306(5) Uani 1 1 d U
H11A H 0.3225 0.7069 0.3756 0.037 Uiso 1 1 calc R
H11B H 0.3226 0.7877 0.3144 0.037 Uiso 1 1 calc R
C12 C 0.43828(17) 0.71426(18) 0.31325(16) 0.0310(5) Uani 1 1 d U
H12A H 0.4539 0.7268 0.2590 0.037 Uiso 1 1 calc R
H12B H 0.4676 0.7598 0.3458 0.037 Uiso 1 1 calc R
C13 C 0.4719(2) 0.6223(2) 0.3347(2) 0.0520(9) Uani 1 1 d U
H13A H 0.4538 0.6078 0.3874 0.078 Uiso 1 1 calc R
H13B H 0.5356 0.6219 0.3316 0.078 Uiso 1 1 calc R
H13C H 0.4481 0.5774 0.2991 0.078 Uiso 1 1 calc R
C14 C 0.30312(18) 0.24887(15) 0.57314(15) 0.0284(5) Uani 1 1 d U
H14A H 0.2795 0.2762 0.5262 0.043 Uiso 1 1 calc R
H14B H 0.3656 0.2614 0.5765 0.043 Uiso 1 1 calc R
H14C H 0.2736 0.2742 0.6182 0.043 Uiso 1 1 calc R
C15 C 0.19181(15) 0.12989(16) 0.56461(15) 0.0257(5) Uani 1 1 d U
H15A H 0.1612 0.1661 0.6041 0.031 Uiso 1 1 calc R
H15B H 0.1818 0.0657 0.5770 0.031 Uiso 1 1 calc R
C16 C 0.15091(17) 0.14973(19) 0.48662(16) 0.0328(6) Uani 1 1 d U
H16A H 0.1746 0.1080 0.4474 0.039 Uiso 1 1 calc R
H16B H 0.1652 0.2120 0.4707 0.039 Uiso 1 1 calc R
C17 C 0.05237(18) 0.1385(2) 0.49183(19) 0.0392(7) Uani 1 1 d U
H17A H 0.0283 0.1350 0.4390 0.047 Uiso 1 1 calc R
H17B H 0.0394 0.0808 0.5179 0.047 Uiso 1 1 calc R
C18 C 0.0071(2) 0.2130(3) 0.5343(3) 0.0599(10) Uani 1 1 d U
H18A H 0.0217 0.2097 0.5891 0.090 Uiso 1 1 calc R
H18B H -0.0560 0.2069 0.5278 0.090 Uiso 1 1 calc R
H18C H 0.0260 0.2712 0.5136 0.090 Uiso 1 1 calc R
C19 C 0.33813(15) 0.11214(16) 0.50238(14) 0.0230(5) Uani 1 1 d U
H19A H 0.4000 0.1300 0.5072 0.028 Uiso 1 1 calc R
H19B H 0.3149 0.1405 0.4550 0.028 Uiso 1 1 calc R
C20 C 0.33359(17) 0.01024(16) 0.49313(15) 0.0279(5) Uani 1 1 d U
H20A H 0.3700 -0.0187 0.5331 0.033 Uiso 1 1 calc R
H20B H 0.2728 -0.0101 0.5006 0.033 Uiso 1 1 calc R
C21 C 0.36501(19) -0.01879(19) 0.41369(16) 0.0359(6) Uani 1 1 d U
H21A H 0.4209 0.0117 0.4025 0.043 Uiso 1 1 calc R
H21B H 0.3760 -0.0844 0.4143 0.043 Uiso 1 1 calc R
C22 C 0.3007(2) 0.0025(2) 0.34952(16) 0.0414(7) Uani 1 1 d U
H22A H 0.2454 -0.0280 0.3598 0.062 Uiso 1 1 calc R
H22B H 0.3243 -0.0184 0.3002 0.062 Uiso 1 1 calc R
H22C H 0.2911 0.0677 0.3472 0.062 Uiso 1 1 calc R
C23 C 0.31746(15) 0.10674(16) 0.64663(13) 0.0227(5) Uani 1 1 d U
H23A H 0.2812 0.1321 0.6884 0.027 Uiso 1 1 calc R
H23B H 0.3055 0.0413 0.6443 0.027 Uiso 1 1 calc R
C24 C 0.41140(16) 0.11967(17) 0.66773(15) 0.0282(5) Uani 1 1 d U
H24A H 0.4239 0.1847 0.6734 0.034 Uiso 1 1 calc R
H24B H 0.4489 0.0957 0.6261 0.034 Uiso 1 1 calc R
C25 C 0.43219(17) 0.07101(16) 0.74341(15) 0.0272(5) Uani 1 1 d U
H25A H 0.4919 0.0873 0.7598 0.033 Uiso 1 1 calc R
H25B H 0.3915 0.0923 0.7837 0.033 Uiso 1 1 calc R
C26 C 0.4257(2) -0.03083(18) 0.73756(18) 0.0422(7) Uani 1 1 d U
H26A H 0.3650 -0.0481 0.7286 0.063 Uiso 1 1 calc R
H26B H 0.4462 -0.0581 0.7857 0.063 Uiso 1 1 calc R
H26C H 0.4618 -0.0520 0.6947 0.063 Uiso 1 1 calc R

loop_
_atom_site_aniso_label
_atom_site_aniso_U_11
_atom_site_aniso_U_22
_atom_site_aniso_U_33
_atom_site_aniso_U_23
_atom_site_aniso_U_13
_atom_site_aniso_U_12
Fe1 0.02489(16) 0.02090(15) 0.02087(15) -0.00146(13) 0.00008(13) -0.00210(12)
Fe2 0.02440(16) 0.02276(16) 0.02367(17) -0.00319(13) -0.00110(14) 0.00067(13)
Cl1 0.0441(4) 0.0257(3) 0.0275(3) -0.0071(2) 0.0007(3) -0.0067(2)
Cl2 0.0488(4) 0.0408(4) 0.0343(4) 0.0100(3) -0.0085(3) 0.0023(3)
Cl3 0.0318(3) 0.0209(3) 0.0443(3) -0.0075(2) 0.0092(3) -0.0051(2)
Cl4 0.0238(3) 0.0490(4) 0.0294(3) -0.0061(3) 0.0009(2) 0.0026(3)
Cl5 0.0452(4) 0.0587(5) 0.0293(3) -0.0114(3) 0.0043(3) 0.0135(3)
Cl6 0.0353(3) 0.0326(3) 0.0361(3) 0.0077(3) -0.0035(3) -0.0049(3)
Cl7 0.0329(3) 0.0283(3) 0.0563(4) -0.0084(3) -0.0003(3) -0.0074(3)
Cl8 0.0299(3) 0.0386(3) 0.0384(4) -0.0090(3) -0.0069(3) 0.0082(3)
N1 0.0232(9) 0.0152(8) 0.0228(9) -0.0015(7) -0.0013(7) 0.0001(7)
N2 0.0255(9) 0.0159(8) 0.0210(9) 0.0028(7) -0.0014(7) 0.0015(7)
C1 0.0305(13) 0.0179(10) 0.0297(13) -0.0007(9) -0.0023(10) 0.0034(9)
C2 0.0235(11) 0.0185(10) 0.0258(12) -0.0075(9) -0.0030(9) 0.0014(8)
C3 0.0267(12) 0.0303(13) 0.0357(13) -0.0112(11) -0.0025(11) -0.0015(10)
C4 0.0299(14) 0.0365(15) 0.0550(19) -0.0189(14) -0.0064(13) -0.0018(11)
C5 0.0522(19) 0.065(2) 0.052(2) -0.0327(18) -0.0053(16) -0.0065(16)
C6 0.0261(12) 0.0173(10) 0.0233(11) -0.0034(8) 0.0036(9) 0.0003(8)
C7 0.0321(13) 0.0182(11) 0.0290(12) 0.0019(9) 0.0043(10) 0.0018(9)
C8 0.0361(14) 0.0227(12) 0.0286(13) -0.0010(10) 0.0075(10) 0.0029(10)
C9 0.0491(17) 0.0271(13) 0.0300(13) 0.0053(10) 0.0071(12) 0.0012(11)
C10 0.0246(11) 0.0176(10) 0.0223(10) -0.0009(8) -0.0003(9) -0.0019(8)
C11 0.0347(14) 0.0278(12) 0.0293(13) -0.0072(10) -0.0046(10) -0.0028(10)
C12 0.0312(13) 0.0326(13) 0.0293(13) 0.0008(10) -0.0048(10) -0.0116(10)
C13 0.0264(15) 0.0454(18) 0.084(3) -0.0052(17) -0.0176(15) 0.0004(13)
C14 0.0399(14) 0.0158(10) 0.0297(13) 0.0009(9) 0.0012(10) 0.0022(9)
C15 0.0189(10) 0.0253(11) 0.0329(13) 0.0033(10) -0.0003(9) 0.0041(8)
C16 0.0311(14) 0.0362(14) 0.0310(13) 0.0065(11) -0.0041(10) 0.0054(11)
C17 0.0303(14) 0.0386(15) 0.0487(17) 0.0061(13) -0.0111(12) 0.0045(12)
C18 0.0316(16) 0.071(2) 0.077(3) -0.004(2) -0.0049(17) 0.0180(16)
C19 0.0217(11) 0.0239(11) 0.0233(11) 0.0003(9) 0.0026(9) -0.0007(9)
C20 0.0329(13) 0.0203(11) 0.0305(13) -0.0032(9) -0.0031(10) 0.0040(9)
C21 0.0373(14) 0.0325(14) 0.0380(15) -0.0121(12) 0.0031(11) 0.0040(11)
C22 0.0529(18) 0.0403(16) 0.0310(15) -0.0100(12) -0.0001(13) 0.0022(14)
C23 0.0262(12) 0.0200(11) 0.0220(11) 0.0040(8) -0.0022(9) 0.0006(8)
C24 0.0293(13) 0.0246(12) 0.0306(13) 0.0076(10) -0.0040(10) -0.0045(9)
C25 0.0298(13) 0.0231(11) 0.0288(12) 0.0021(9) -0.0015(10) -0.0013(9)
C26 0.0544(18) 0.0252(13) 0.0468(17) 0.0080(12) -0.0116(14) 0.0066(12)

loop_
_atom_type_symbol
_atom_type_description
_atom_type_scat_dispersion_real
_atom_type_scat_dispersion_imag
_atom_type_scat_source
C C 0.0033 0.0016 'International Tables Vol C Tables 4.2.6.8 and 6.1.1.4'
H H 0.0000 0.0000 'International Tables Vol C Tables 4.2.6.8 and 6.1.1.4'
N N 0.0061 0.0033 'International Tables Vol C Tables 4.2.6.8 and 6.1.1.4'
Cl Cl 0.1484 0.1585 'International Tables Vol C Tables 4.2.6.8 and 6.1.1.4'
Fe Fe 0.3463 0.8444 'International Tables Vol C Tables 4.2.6.8 and 6.1.1.4'

loop_
_geom_angle_atom_site_label_1
_geom_angle_atom_site_label_2
_geom_angle_atom_site_label_3
_geom_angle
Cl3 Fe1 Cl2 110.57(3)
Cl3 Fe1 Cl4 108.38(3)
Cl2 Fe1 Cl4 110.65(3)
Cl3 Fe1 Cl1 109.49(3)
Cl2 Fe1 Cl1 110.19(3)
Cl4 Fe1 Cl1 107.49(3)
Cl5 Fe2 Cl7 108.69(4)
Cl5 Fe2 Cl8 112.47(3)
Cl7 Fe2 Cl8 108.07(3)
Cl5 Fe2 Cl6 110.73(3)
Cl7 Fe2 Cl6 109.32(3)
Cl8 Fe2 Cl6 107.49(3)
C1 N1 C6 107.52(18)
C1 N1 C10 109.97(18)
C6 N1 C10 111.59(17)
C1 N1 C2 109.95(18)
C6 N1 C2 112.26(17)
C10 N1 C2 105.55(17)
C14 N2 C19 107.68(18)
C14 N2 C15 109.19(18)
C19 N2 C15 111.67(18)
C14 N2 C23 109.91(18)
C19 N2 C23 112.71(17)
C15 N2 C23 105.63(17)
N1 C1 H1A 109.5
N1 C1 H1B 109.5
H1A C1 H1B 109.5
N1 C1 H1C 109.5
H1A C1 H1C 109.5
H1B C1 H1C 109.5
C3 C2 N1 116.29(19)
C3 C2 H2A 108.2
N1 C2 H2A 108.2
C3 C2 H2B 108.2
N1 C2 H2B 108.2
H2A C2 H2B 107.4
C2 C3 C4 109.1(2)
C2 C3 H3A 109.9
C4 C3 H3A 109.9
C2 C3 H3B 109.9
C4 C3 H3B 109.9
H3A C3 H3B 108.3
C5 C4 C3 113.8(3)
C5 C4 H4A 108.8
C3 C4 H4A 108.8
C5 C4 H4B 108.8
C3 C4 H4B 108.8
H4A C4 H4B 107.7
C4 C5 H5A 109.5
C4 C5 H5B 109.5
H5A C5 H5B 109.5
C4 C5 H5C 109.5
H5A C5 H5C 109.5
H5B C5 H5C 109.5
N1 C6 C7 115.73(19)
N1 C6 H6A 108.3
C7 C6 H6A 108.3
N1 C6 H6B 108.3
C7 C6 H6B 108.3
H6A C6 H6B 107.4
C8 C7 C6 109.9(2)
C8 C7 H7A 109.7
C6 C7 H7A 109.7
C8 C7 H7B 109.7
C6 C7 H7B 109.7
H7A C7 H7B 108.2
C7 C8 C9 112.3(2)
C7 C8 H8A 109.2
C9 C8 H8A 109.2
C7 C8 H8B 109.2
C9 C8 H8B 109.2
H8A C8 H8B 107.9
C8 C9 H9A 109.5
C8 C9 H9B 109.5
H9A C9 H9B 109.5
C8 C9 H9C 109.5
H9A C9 H9C 109.5
H9B C9 H9C 109.5
C11 C10 N1 116.55(19)
C11 C10 H10A 108.2
N1 C10 H10A 108.2
C11 C10 H10B 108.2
N1 C10 H10B 108.2
H10A C10 H10B 107.3
C10 C11 C12 109.9(2)
C10 C11 H11A 109.7
C12 C11 H11A 109.7
C10 C11 H11B 109.7
C12 C11 H11B 109.7
H11A C11 H11B 108.2
C13 C12 C11 113.5(2)
C13 C12 H12A 108.9
C11 C12 H12A 108.9
C13 C12 H12B 108.9
C11 C12 H12B 108.9
H12A C12 H12B 107.7
C12 C13 H13A 109.5
C12 C13 H13B 109.5
H13A C13 H13B 109.5
C12 C13 H13C 109.5
H13A C13 H13C 109.5
H13B C13 H13C 109.5
N2 C14 H14A 109.5
N2 C14 H14B 109.5
H14A C14 H14B 109.5
N2 C14 H14C 109.5
H14A C14 H14C 109.5
H14B C14 H14C 109.5
N2 C15 C16 115.6(2)
N2 C15 H15A 108.4
C16 C15 H15A 108.4
N2 C15 H15B 108.4
C16 C15 H15B 108.4
H15A C15 H15B 107.4
C15 C16 C17 109.6(2)
C15 C16 H16A 109.7
C17 C16 H16A 109.7
C15 C16 H16B 109.7
C17 C16 H16B 109.7
H16A C16 H16B 108.2
C18 C17 C16 114.1(3)
C18 C17 H17A 108.7
C16 C17 H17A 108.7
C18 C17 H17B 108.7
C16 C17 H17B 108.7
H17A C17 H17B 107.6
C17 C18 H18A 109.5
C17 C18 H18B 109.5
H18A C18 H18B 109.5
C17 C18 H18C 109.5
H18A C18 H18C 109.5
H18B C18 H18C 109.5
N2 C19 C20 114.71(19)
N2 C19 H19A 108.6
C20 C19 H19A 108.6
N2 C19 H19B 108.6
C20 C19 H19B 108.6
H19A C19 H19B 107.6
C21 C20 C19 111.2(2)
C21 C20 H20A 109.4
C19 C20 H20A 109.4
C21 C20 H20B 109.4
C19 C20 H20B 109.4
H20A C20 H20B 108.0
C22 C21 C20 113.4(2)
C22 C21 H21A 108.9
C20 C21 H21A 108.9
C22 C21 H21B 108.9
C20 C21 H21B 108.9
H21A C21 H21B 107.7
C21 C22 H22A 109.5
C21 C22 H22B 109.5
H22A C22 H22B 109.5
C21 C22 H22C 109.5
H22A C22 H22C 109.5
H22B C22 H22C 109.5
C24 C23 N2 115.91(19)
C24 C23 H23A 108.3
N2 C23 H23A 108.3
C24 C23 H23B 108.3
N2 C23 H23B 108.3
H23A C23 H23B 107.4
C23 C24 C25 110.4(2)
C23 C24 H24A 109.6
C25 C24 H24A 109.6
C23 C24 H24B 109.6
C25 C24 H24B 109.6
H24A C24 H24B 108.1
C26 C25 C24 113.5(2)
C26 C25 H25A 108.9
C24 C25 H25A 108.9
C26 C25 H25B 108.9
C24 C25 H25B 108.9
H25A C25 H25B 107.7
C25 C26 H26A 109.5
C25 C26 H26B 109.5
H26A C26 H26B 109.5
C25 C26 H26C 109.5
H26A C26 H26C 109.5
H26B C26 H26C 109.5

loop_
_geom_bond_atom_site_label_1
_geom_bond_atom_site_label_2
_geom_bond_distance
Fe1 Cl3 2.1782(7)
Fe1 Cl2 2.1857(8)
Fe1 Cl4 2.1895(7)
Fe1 Cl1 2.1974(7)
Fe2 Cl5 2.1733(8)
Fe2 Cl7 2.1884(8)
Fe2 Cl8 2.1896(8)
Fe2 Cl6 2.1905(8)
N1 C1 1.495(3)
N1 C6 1.514(3)
N1 C10 1.515(3)
N1 C2 1.519(3)
N2 C14 1.504(3)
N2 C19 1.512(3)
N2 C15 1.520(3)
N2 C23 1.522(3)
C1 H1A 0.9800
C1 H1B 0.9800
C1 H1C 0.9800
C2 C3 1.513(3)
C2 H2A 0.9900
C2 H2B 0.9900
C3 C4 1.533(4)
C3 H3A 0.9900
C3 H3B 0.9900
C4 C5 1.499(5)
C4 H4A 0.9900
C4 H4B 0.9900
C5 H5A 0.9800
C5 H5B 0.9800
C5 H5C 0.9800
C6 C7 1.521(3)
C6 H6A 0.9900
C6 H6B 0.9900
C7 C8 1.519(3)
C7 H7A 0.9900
C7 H7B 0.9900
C8 C9 1.518(4)
C8 H8A 0.9900
C8 H8B 0.9900
C9 H9A 0.9800
C9 H9B 0.9800
C9 H9C 0.9800
C10 C11 1.510(3)
C10 H10A 0.9900
C10 H10B 0.9900
C11 C12 1.533(4)
C11 H11A 0.9900
C11 H11B 0.9900
C12 C13 1.508(4)
C12 H12A 0.9900
C12 H12B 0.9900
C13 H13A 0.9800
C13 H13B 0.9800
C13 H13C 0.9800
C14 H14A 0.9800
C14 H14B 0.9800
C14 H14C 0.9800
C15 C16 1.522(4)
C15 H15A 0.9900
C15 H15B 0.9900
C16 C17 1.526(4)
C16 H16A 0.9900
C16 H16B 0.9900
C17 C18 1.501(5)
C17 H17A 0.9900
C17 H17B 0.9900
C18 H18A 0.9800
C18 H18B 0.9800
C18 H18C 0.9800
C19 C20 1.524(3)
C19 H19A 0.9900
C19 H19B 0.9900
C20 C21 1.524(4)
C20 H20A 0.9900
C20 H20B 0.9900
C21 C22 1.522(4)
C21 H21A 0.9900
C21 H21B 0.9900
C22 H22A 0.9800
C22 H22B 0.9800
C22 H22C 0.9800
C23 C24 1.502(3)
C23 H23A 0.9900
C23 H23B 0.9900
C24 C25 1.533(3)
C24 H24A 0.9900
C24 H24B 0.9900
C25 C26 1.520(4)
C25 H25A 0.9900
C25 H25B 0.9900
C26 H26A 0.9800
C26 H26B 0.9800
C26 H26C 0.9800

loop_
_geom_torsion_atom_site_label_1
_geom_torsion_atom_site_label_2
_geom_torsion_atom_site_label_3
_geom_torsion_atom_site_label_4
_geom_torsion
C1 N1 C2 C3 -65.6(3)
C6 N1 C2 C3 54.0(3)
C10 N1 C2 C3 175.8(2)
N1 C2 C3 C4 -171.7(2)
C2 C3 C4 C5 -64.0(3)
C1 N1 C6 C7 179.3(2)
C10 N1 C6 C7 -60.0(3)
C2 N1 C6 C7 58.3(3)
N1 C6 C7 C8 -174.9(2)
C6 C7 C8 C9 -179.3(2)
C1 N1 C10 C11 62.7(3)
C6 N1 C10 C11 -56.6(3)
C2 N1 C10 C11 -178.8(2)
N1 C10 C11 C12 178.6(2)
C10 C11 C12 C13 -66.7(3)
C14 N2 C15 C16 73.0(3)
C19 N2 C15 C16 -46.0(3)
C23 N2 C15 C16 -168.9(2)
N2 C15 C16 C17 -173.2(2)
C15 C16 C17 C18 73.8(3)
C14 N2 C19 C20 177.7(2)
C15 N2 C19 C20 -62.4(2)
C23 N2 C19 C20 56.3(3)
N2 C19 C20 C21 165.9(2)
C19 C20 C21 C22 -73.4(3)
C14 N2 C23 C24 -60.0(3)
C19 N2 C23 C24 60.1(3)
C15 N2 C23 C24 -177.7(2)
N2 C23 C24 C25 -177.80(19)
C23 C24 C25 C26 66.3(3)
